data_4108281
loop_
_publ_author_name
'Nawal K. Al-Rasbi'
'Ian S. Tidmarsh'
'Stephen P. Argent'
'Harry Adams'
'Lindsay P. Harding'
'Michael D. Ward'

_publ_contact_author
; 
        Prof. Mike Ward
        Department of Chemistry
        University of Sheffield
        SHEFFIELD
        S3 7HF
;
_publ_contact_author_email m.d.ward@sheffield.ac.uk
_publ_contact_author_fax '0114 2229346'
_publ_section_title
;
 Mixed-Ligand Molecular Paneling: Dodecanuclear Cuboctahedral Coordination
 Cages Based on a Combination of Edge-Bridging and Face-Capping Ligands
;
_journal_name_full 'Journal of the American Chemical Society'
_journal_page_first 11641
_journal_page_last 11649
_journal_paper_doi 10.1021/ja803847w
_journal_volume 130
_journal_year 2008
_chemical_formula_sum 'C82 H79 Cd3 Cl6 N23 O26'
_chemical_formula_weight 2352.58
_chemical_name_systematic
; 
 ? 
;
_space_group_IT_number 2
_symmetry_cell_setting triclinic
_symmetry_space_group_name_Hall '-P 1'
_symmetry_space_group_name_H-M 'P -1'
_atom_sites_solution_hydrogens geom
_atom_sites_solution_primary direct
_atom_sites_solution_secondary difmap
_audit_creation_method SHELXL-97
_cell_angle_alpha 70.614(6)
_cell_angle_beta 82.359(5)
_cell_angle_gamma 63.121(5)
_cell_formula_units_Z 2
_cell_length_a 17.2620(16)
_cell_length_b 17.9425(17)
_cell_length_c 18.4478(17)
_cell_measurement_temperature 150(2)
_cell_volume 4806.5(8)
_computing_structure_refinement 'SHELXL-97 (Sheldrick, 1997)'
_computing_structure_solution 'SHELXS-97 (Sheldrick, 1990)'
_diffrn_ambient_temperature 150(2)
_diffrn_measured_fraction_theta_full 0.989
_diffrn_measured_fraction_theta_max 0.989
_diffrn_measurement_device_type 'CCD area detector'
_diffrn_measurement_method 'phi and omega scans'
_diffrn_radiation_monochromator graphite
_diffrn_radiation_source 'fine-focus sealed tube'
_diffrn_radiation_type MoK\a
_diffrn_radiation_wavelength 0.71073
_diffrn_reflns_av_R_equivalents 0.0779
_diffrn_reflns_av_sigmaI/netI 0.0992
_diffrn_reflns_limit_h_max 20
_diffrn_reflns_limit_h_min -20
_diffrn_reflns_limit_k_max 21
_diffrn_reflns_limit_k_min -20
_diffrn_reflns_limit_l_max 21
_diffrn_reflns_limit_l_min -21
_diffrn_reflns_number 66492
_diffrn_reflns_theta_full 25.00
_diffrn_reflns_theta_max 25.00
_diffrn_reflns_theta_min 1.32
_exptl_absorpt_coefficient_mu 0.911
_exptl_absorpt_correction_T_max 0.9474
_exptl_absorpt_correction_T_min 0.8110
_exptl_absorpt_correction_type multi-scan
_exptl_absorpt_process_details sadabs
_exptl_crystal_colour colourless
_exptl_crystal_density_diffrn 1.626
_exptl_crystal_description plate
_exptl_crystal_F_000 2372
_exptl_crystal_size_max 0.24
_exptl_crystal_size_mid 0.24
_exptl_crystal_size_min 0.06
_refine_diff_density_max 3.114
_refine_diff_density_min -1.300
_refine_diff_density_rms 0.213
_refine_ls_extinction_method none
_refine_ls_goodness_of_fit_ref 1.073
_refine_ls_hydrogen_treatment mixed
_refine_ls_matrix_type full
_refine_ls_number_parameters 1259
_refine_ls_number_reflns 16727
_refine_ls_number_restraints 8
_refine_ls_restrained_S_all 1.073
_refine_ls_R_factor_all 0.1695
_refine_ls_R_factor_gt 0.1095
_refine_ls_shift/su_max 0.000
_refine_ls_shift/su_mean 0.000
_refine_ls_structure_factor_coef Fsqd
_refine_ls_weighting_details 'calc w=1/[\s^2^(Fo^2^)+(0.0491P)^2^+256.8270P] where P=(Fo^2^+2Fc^2^)/3'
_refine_ls_weighting_scheme calc
_refine_ls_wR_factor_gt 0.2894
_refine_ls_wR_factor_ref 0.3300
_reflns_number_gt 10270
_reflns_number_total 16727
_reflns_threshold_expression >2sigma(I)
_cod_data_source_file ja803847w_si_001_2.cif
_cod_data_source_block imw1062
_cod_database_code 4108281

loop_
_symmetry_equiv_pos_as_xyz
'x, y, z'
'-x, -y, -z'

loop_
_atom_site_label
_atom_site_type_symbol
_atom_site_fract_x
_atom_site_fract_y
_atom_site_fract_z
_atom_site_U_iso_or_equiv
_atom_site_adp_type
_atom_site_occupancy
_atom_site_symmetry_multiplicity
_atom_site_calc_flag
_atom_site_refinement_flags
Cd1 Cd 0.11952(8) 0.99895(9) 0.16736(7) 0.0321(3) Uani 1 1 d .
Cd2 Cd 0.05094(8) 0.44364(9) 0.30134(7) 0.0326(3) Uani 1 1 d .
Cd3 Cd 0.63102(8) 0.42554(9) 0.25105(7) 0.0339(3) Uani 1 1 d .
C1 C -0.028(2) 1.2416(16) 0.2801(17) 0.094(10) Uani 1 1 d .
C2 C 0.0201(13) 1.1692(14) 0.2452(11) 0.045(5) Uani 1 1 d .
C4 C -0.1099(14) 0.4576(14) 0.0944(12) 0.053(5) Uani 1 1 d .
C5 C -0.0783(11) 0.4610(12) 0.1634(11) 0.042(4) Uani 1 1 d .
C7 C -0.380(2) 0.960(2) 0.372(3) 0.16(2) Uani 1 1 d D
C8 C -0.484(4) 0.985(5) 0.397(4) 0.12(2) Uiso 0.50 1 d PD
C8' C -0.311(4) 0.936(4) 0.300(4) 0.100(19) Uiso 0.50 1 d PD
C10 C -0.125(3) 1.085(3) 0.497(3) 0.152(17) Uani 1 1 d .
C11 C -0.095(2) 1.074(2) 0.419(2) 0.100(10) Uani 1 1 d .
C13 C 0.393(2) 1.096(2) -0.114(2) 0.115(13) Uani 1 1 d .
C14 C 0.300(2) 1.1010(18) -0.0831(18) 0.089(9) Uani 1 1 d .
C112 C 0.5932(11) 0.5988(12) 0.1163(10) 0.035(4) Uani 1 1 d .
C113 C 0.6052(13) 0.6686(13) 0.0607(11) 0.047(5) Uani 1 1 d .
H11C H 0.5744 0.6966 0.0142 0.056 Uiso 1 1 calc R
C114 C 0.6625(14) 0.6942(13) 0.0762(12) 0.051(5) Uani 1 1 d .
H11B H 0.6700 0.7415 0.0415 0.061 Uiso 1 1 calc R
C115 C 0.7090(13) 0.6488(12) 0.1442(12) 0.049(5) Uani 1 1 d .
H11D H 0.7491 0.6651 0.1551 0.059 Uiso 1 1 calc R
C116 C 0.6973(12) 0.5796(14) 0.1966(12) 0.047(5) Uani 1 1 d .
H11A H 0.7294 0.5501 0.2424 0.057 Uiso 1 1 calc R
C123 C 0.4350(12) 0.5458(15) 0.0588(12) 0.050(5) Uani 1 1 d .
H12A H 0.3911 0.5518 0.0298 0.060 Uiso 1 1 calc R
C124 C 0.4678(12) 0.6058(14) 0.0473(10) 0.045(5) Uani 1 1 d .
H12B H 0.4502 0.6608 0.0105 0.054 Uiso 1 1 calc R
C125 C 0.5330(11) 0.5661(13) 0.1028(10) 0.037(4) Uani 1 1 d .
C131 C 0.4711(13) 0.3935(15) 0.1477(11) 0.053(6) Uani 1 1 d .
H13F H 0.5293 0.3459 0.1569 0.064 Uiso 1 1 calc R
H13G H 0.4432 0.3879 0.1087 0.064 Uiso 1 1 calc R
C132 C 0.4193(12) 0.3847(16) 0.2231(12) 0.050(6) Uani 1 1 d .
C133 C 0.4361(13) 0.3016(15) 0.2706(14) 0.056(6) Uani 1 1 d .
H13H H 0.4810 0.2539 0.2584 0.067 Uiso 1 1 calc R
C134 C 0.3879(12) 0.2858(14) 0.3370(12) 0.049(5) Uani 1 1 d .
H13B H 0.4015 0.2291 0.3695 0.059 Uiso 1 1 calc R
C135 C 0.3190(11) 0.3586(13) 0.3519(10) 0.036(4) Uani 1 1 d .
C136 C 0.3026(11) 0.4395(15) 0.3056(11) 0.046(5) Uani 1 1 d .
H13A H 0.2572 0.4873 0.3172 0.055 Uiso 1 1 calc R
C137 C 0.3527(11) 0.4550(14) 0.2387(10) 0.040(4) Uani 1 1 d .
H13C H 0.3399 0.5118 0.2069 0.048 Uiso 1 1 calc R
C138 C 0.2650(11) 0.3409(12) 0.4210(11) 0.042(4) Uani 1 1 d .
H13D H 0.2403 0.3044 0.4145 0.050 Uiso 1 1 calc R
H13E H 0.3027 0.3080 0.4663 0.050 Uiso 1 1 calc R
C143 C 0.1947(12) 0.4654(15) 0.4782(11) 0.051(5) Uani 1 1 d .
H14B H 0.2405 0.4518 0.5092 0.061 Uiso 1 1 calc R
C144 C 0.1168(11) 0.5343(12) 0.4701(9) 0.033(4) Uani 1 1 d .
H14A H 0.0979 0.5778 0.4938 0.040 Uiso 1 1 calc R
C145 C 0.0688(10) 0.5275(11) 0.4181(8) 0.027(4) Uani 1 1 d .
C152 C -0.0199(11) 0.5836(12) 0.3900(11) 0.039(4) Uani 1 1 d .
C153 C -0.0753(12) 0.6554(11) 0.4140(10) 0.039(4) Uani 1 1 d .
H15A H -0.0556 0.6691 0.4502 0.046 Uiso 1 1 calc R
C154 C -0.1603(13) 0.7074(13) 0.3848(12) 0.049(5) Uani 1 1 d .
H15C H -0.1983 0.7552 0.4010 0.059 Uiso 1 1 calc R
C155 C -0.1844(12) 0.6842(13) 0.3311(13) 0.050(5) Uani 1 1 d .
H15B H -0.2395 0.7185 0.3083 0.060 Uiso 1 1 calc R
C156 C -0.1289(11) 0.6112(13) 0.3102(11) 0.044(5) Uani 1 1 d .
H15D H -0.1484 0.5955 0.2756 0.053 Uiso 1 1 calc R
C212 C 0.5736(13) 0.2997(12) 0.3856(11) 0.044(5) Uani 1 1 d .
C213 C 0.5766(14) 0.2227(13) 0.4408(12) 0.052(5) Uani 1 1 d .
H21D H 0.5420 0.2261 0.4839 0.063 Uiso 1 1 calc R
C214 C 0.6304(19) 0.1425(15) 0.4315(15) 0.078(8) Uani 1 1 d .
H21C H 0.6311 0.0908 0.4661 0.094 Uiso 1 1 calc R
C215 C 0.685(2) 0.142(2) 0.366(2) 0.107(12) Uani 1 1 d .
H21B H 0.7232 0.0886 0.3587 0.129 Uiso 1 1 calc R
C216 C 0.6831(16) 0.2153(14) 0.3170(14) 0.064(6) Uani 1 1 d .
H21A H 0.7203 0.2121 0.2756 0.076 Uiso 1 1 calc R
C223 C 0.4358(12) 0.5012(12) 0.4340(9) 0.041(4) Uani 1 1 d .
H22B H 0.3958 0.5378 0.4607 0.049 Uiso 1 1 calc R
C224 C 0.4589(11) 0.4121(12) 0.4492(10) 0.039(4) Uani 1 1 d .
H22A H 0.4376 0.3769 0.4867 0.046 Uiso 1 1 calc R
C225 C 0.5213(10) 0.3886(11) 0.3951(9) 0.031(4) Uani 1 1 d .
C231 C 0.4875(11) 0.6069(11) 0.3405(9) 0.035(4) Uani 1 1 d .
H23G H 0.5481 0.5954 0.3327 0.042 Uiso 1 1 calc R
H23H H 0.4656 0.6385 0.3780 0.042 Uiso 1 1 calc R
C232 C 0.4385(11) 0.6654(12) 0.2661(10) 0.034(4) Uani 1 1 d .
C233 C 0.4601(11) 0.7308(12) 0.2184(11) 0.041(4) Uani 1 1 d .
H23F H 0.5073 0.7364 0.2308 0.049 Uiso 1 1 calc R
C234 C 0.4107(11) 0.7884(12) 0.1515(10) 0.039(4) Uani 1 1 d .
H23E H 0.4252 0.8324 0.1195 0.046 Uiso 1 1 calc R
C235 C 0.3410(10) 0.7805(11) 0.1327(10) 0.036(4) Uani 1 1 d .
C236 C 0.3209(11) 0.7146(12) 0.1782(10) 0.037(4) Uani 1 1 d .
H23D H 0.2750 0.7084 0.1641 0.044 Uiso 1 1 calc R
C237 C 0.3675(11) 0.6575(12) 0.2446(9) 0.038(4) Uani 1 1 d .
H23A H 0.3523 0.6136 0.2756 0.045 Uiso 1 1 calc R
C238 C 0.2904(10) 0.8434(12) 0.0584(10) 0.036(4) Uani 1 1 d .
H23B H 0.2906 0.8998 0.0492 0.043 Uiso 1 1 calc R
H23C H 0.3203 0.8213 0.0163 0.043 Uiso 1 1 calc R
C243 C 0.1698(11) 0.8207(11) 0.0222(10) 0.037(4) Uani 1 1 d .
H24B H 0.2018 0.7821 -0.0057 0.045 Uiso 1 1 calc R
C244 C 0.0829(13) 0.8507(12) 0.0349(10) 0.041(4) Uani 1 1 d .
H24A H 0.0439 0.8374 0.0177 0.050 Uiso 1 1 calc R
C245 C 0.0649(11) 0.9069(11) 0.0803(9) 0.033(4) Uani 1 1 d .
C252 C -0.0168(10) 0.9573(12) 0.1123(9) 0.033(4) Uani 1 1 d .
C253 C -0.0937(11) 0.9603(12) 0.0963(10) 0.038(4) Uani 1 1 d .
H25A H -0.0943 0.9290 0.0652 0.046 Uiso 1 1 calc R
C254 C -0.1723(12) 1.0110(13) 0.1272(11) 0.045(5) Uani 1 1 d .
H25C H -0.2247 1.0126 0.1179 0.054 Uiso 1 1 calc R
C255 C -0.1683(12) 1.0570(13) 0.1704(11) 0.045(5) Uani 1 1 d .
H25D H -0.2186 1.0915 0.1912 0.054 Uiso 1 1 calc R
C256 C -0.0865(11) 1.0522(13) 0.1841(11) 0.043(5) Uani 1 1 d .
H25B H -0.0838 1.0826 0.2152 0.052 Uiso 1 1 calc R
C312 C 0.2951(10) 0.9308(10) 0.2530(9) 0.027(3) Uani 1 1 d .
C313 C 0.3697(12) 0.9280(12) 0.2763(11) 0.044(5) Uani 1 1 d .
H31D H 0.3927 0.8952 0.3258 0.052 Uiso 1 1 calc R
C314 C 0.4090(12) 0.9750(13) 0.2246(12) 0.048(5) Uani 1 1 d .
H31C H 0.4621 0.9696 0.2371 0.057 Uiso 1 1 calc R
C315 C 0.3691(11) 1.0308(12) 0.1532(11) 0.042(5) Uani 1 1 d .
H31A H 0.3940 1.0638 0.1175 0.050 Uiso 1 1 calc R
C316 C 0.2915(12) 1.0346(12) 0.1384(11) 0.041(4) Uani 1 1 d .
H31B H 0.2619 1.0740 0.0927 0.049 Uiso 1 1 calc R
C323 C 0.2173(14) 0.7836(14) 0.3959(10) 0.047(5) Uani 1 1 d .
H32B H 0.2172 0.7401 0.4407 0.057 Uiso 1 1 calc R
C324 C 0.2841(13) 0.8089(12) 0.3713(10) 0.042(5) Uani 1 1 d .
H32A H 0.3379 0.7852 0.3953 0.051 Uiso 1 1 calc R
C325 C 0.2534(11) 0.8766(11) 0.3040(9) 0.033(4) Uani 1 1 d .
C331 C 0.0678(13) 0.8351(14) 0.3475(10) 0.045(5) Uani 1 1 d .
H33G H 0.0246 0.8959 0.3313 0.054 Uiso 1 1 calc R
H33H H 0.0564 0.8087 0.4004 0.054 Uiso 1 1 calc R
C332 C 0.0585(12) 0.7876(12) 0.2977(9) 0.037(4) Uani 1 1 d .
C333 C -0.0260(11) 0.8109(12) 0.2737(10) 0.038(4) Uani 1 1 d .
H33D H -0.0742 0.8542 0.2885 0.045 Uiso 1 1 calc R
C334 C -0.0362(12) 0.7683(13) 0.2278(11) 0.044(5) Uani 1 1 d .
H33B H -0.0921 0.7827 0.2135 0.053 Uiso 1 1 calc R
C335 C 0.0305(12) 0.7080(12) 0.2033(10) 0.037(4) Uani 1 1 d .
C336 C 0.1141(12) 0.6797(13) 0.2297(10) 0.042(5) Uani 1 1 d .
H33A H 0.1611 0.6339 0.2167 0.051 Uiso 1 1 calc R
C337 C 0.1255(12) 0.7211(14) 0.2755(11) 0.046(5) Uani 1 1 d .
H33C H 0.1815 0.7030 0.2922 0.056 Uiso 1 1 calc R
C338 C 0.0131(13) 0.6676(13) 0.1509(10) 0.045(5) Uani 1 1 d .
H33E H -0.0341 0.6521 0.1721 0.054 Uiso 1 1 calc R
H33F H -0.0068 0.7120 0.1014 0.054 Uiso 1 1 calc R
C343 C 0.1411(12) 0.5831(15) 0.0786(11) 0.046(5) Uani 1 1 d .
H34B H 0.1395 0.6297 0.0360 0.055 Uiso 1 1 calc R
C344 C 0.1987(12) 0.4976(14) 0.0911(11) 0.045(5) Uani 1 1 d .
H34A H 0.2449 0.4739 0.0607 0.054 Uiso 1 1 calc R
C345 C 0.1729(11) 0.4537(14) 0.1597(10) 0.040(5) Uani 1 1 d .
C352 C 0.2078(11) 0.3582(13) 0.2002(11) 0.039(4) Uani 1 1 d .
C353 C 0.2795(13) 0.2989(15) 0.1756(13) 0.055(6) Uani 1 1 d .
H35D H 0.3085 0.3174 0.1325 0.065 Uiso 1 1 calc R
C354 C 0.3085(13) 0.2104(17) 0.2157(16) 0.069(7) Uani 1 1 d .
H35A H 0.3578 0.1695 0.1995 0.082 Uiso 1 1 calc R
C355 C 0.2649(14) 0.1816(17) 0.2802(16) 0.073(7) Uani 1 1 d .
H35B H 0.2827 0.1229 0.3092 0.087 Uiso 1 1 calc R
C356 C 0.1923(14) 0.2499(17) 0.2961(17) 0.073(8) Uani 1 1 d .
H35C H 0.1592 0.2322 0.3359 0.088 Uiso 1 1 calc R
N3 N 0.0543(10) 1.1159(10) 0.2189(8) 0.039(4) Uani 1 1 d .
N6 N -0.0534(10) 0.4604(11) 0.2177(9) 0.043(4) Uani 1 1 d .
N9 N -0.563(4) 1.014(4) 0.424(4) 0.14(2) Uiso 0.50 1 d PD
N9' N -0.272(4) 0.901(4) 0.245(3) 0.121(19) Uiso 0.50 1 d PD
N12 N -0.070(3) 1.061(3) 0.3607(19) 0.149(15) Uani 1 1 d .
N15 N 0.2361(16) 1.1081(19) -0.0576(15) 0.094(8) Uani 1 1 d .
N111 N 0.6400(9) 0.5537(10) 0.1827(8) 0.036(3) Uani 1 1 d .
N121 N 0.5384(9) 0.4899(10) 0.1466(8) 0.036(3) Uani 1 1 d .
N122 N 0.4770(9) 0.4783(12) 0.1183(9) 0.044(4) Uani 1 1 d .
N141 N 0.1180(8) 0.4578(10) 0.3958(8) 0.036(4) Uani 1 1 d .
N142 N 0.1949(9) 0.4196(10) 0.4337(8) 0.034(3) Uani 1 1 d .
N151 N -0.0478(8) 0.5622(9) 0.3380(8) 0.033(3) Uani 1 1 d .
N211 N 0.6285(11) 0.2959(11) 0.3242(9) 0.044(4) Uani 1 1 d .
N221 N 0.5357(9) 0.4551(9) 0.3487(8) 0.032(3) Uani 1 1 d .
N222 N 0.4832(8) 0.5246(9) 0.3723(8) 0.032(3) Uani 1 1 d .
N241 N 0.1383(9) 0.9057(9) 0.0968(8) 0.031(3) Uani 1 1 d U
N242 N 0.2015(9) 0.8569(10) 0.0575(8) 0.037(3) Uani 1 1 d .
N251 N -0.0141(8) 1.0054(9) 0.1536(8) 0.033(3) Uani 1 1 d .
N311 N 0.2563(8) 0.9848(9) 0.1862(8) 0.033(3) Uani 1 1 d .
N321 N 0.1726(9) 0.8930(9) 0.2868(7) 0.033(3) Uani 1 1 d .
N322 N 0.1545(10) 0.8329(10) 0.3440(8) 0.040(4) Uani 1 1 d .
N341 N 0.1074(8) 0.5098(10) 0.1899(7) 0.031(3) Uani 1 1 d .
N342 N 0.0863(10) 0.5896(11) 0.1383(8) 0.040(4) Uani 1 1 d .
N351 N 0.1623(10) 0.3337(11) 0.2655(9) 0.046(4) Uani 1 1 d .
Cl1 Cl 0.7712(3) 0.3898(3) 0.3973(3) 0.0477(12) Uani 1 1 d .
Cl2 Cl 0.7523(3) 0.3361(3) 0.1115(2) 0.0371(10) Uani 1 1 d .
Cl3 Cl 0.1123(4) 0.3136(3) 0.0301(4) 0.0573(14) Uani 1 1 d .
Cl4 Cl -0.1461(4) 0.8732(4) 0.4874(4) 0.0687(16) Uani 1 1 d .
Cl5 Cl -0.4120(3) 0.7464(4) 0.3719(3) 0.0582(15) Uani 1 1 d .
Cl6 Cl 0.4531(3) 0.8578(4) -0.1207(4) 0.0617(15) Uani 1 1 d .
O1 O 0.0064(8) 0.3459(9) 0.3932(8) 0.049(3) Uani 1 1 d .
O2 O 0.1017(8) 1.1151(8) 0.0512(6) 0.037(3) Uani 1 1 d .
O11 O 0.7573(8) 0.3844(8) 0.3258(7) 0.042(3) Uani 1 1 d .
O12 O 0.8512(10) 0.3201(13) 0.4318(9) 0.079(5) Uani 1 1 d .
O13 O 0.7062(10) 0.3893(18) 0.4440(10) 0.134(11) Uani 1 1 d .
O14 O 0.781(2) 0.4696(14) 0.3834(13) 0.156(13) Uani 1 1 d .
O21 O 0.7524(8) 0.3422(9) 0.1880(7) 0.045(3) Uani 1 1 d .
O22 O 0.6965(10) 0.2962(11) 0.1118(10) 0.069(5) Uani 1 1 d .
O23 O 0.8387(8) 0.2830(9) 0.0931(8) 0.049(3) Uani 1 1 d .
O24 O 0.7201(8) 0.4235(9) 0.0581(7) 0.044(3) Uani 1 1 d .
O31 O 0.1943(11) 0.2413(11) 0.0508(13) 0.092(6) Uani 1 1 d .
O32 O 0.1088(13) 0.3522(13) -0.0526(10) 0.089(6) Uani 1 1 d .
O33 O 0.0962(12) 0.3793(10) 0.0650(10) 0.076(5) Uani 1 1 d .
O34 O 0.0438(10) 0.2846(10) 0.0483(10) 0.069(4) Uani 1 1 d .
O41 O -0.1624(15) 0.7979(11) 0.5133(11) 0.103(7) Uani 1 1 d .
O42 O -0.1599(14) 0.9136(13) 0.4071(13) 0.106(7) Uani 1 1 d .
O43 O -0.0575(13) 0.843(2) 0.5099(15) 0.155(12) Uani 1 1 d .
O44 O -0.1993(17) 0.9332(14) 0.5239(17) 0.146(11) Uani 1 1 d .
O51 O -0.4094(10) 0.7987(14) 0.2994(10) 0.100(7) Uani 1 1 d .
O52 O -0.3813(12) 0.7735(15) 0.4221(11) 0.103(7) Uani 1 1 d .
O53 O -0.5010(8) 0.7567(9) 0.3906(8) 0.055(4) Uani 1 1 d .
O54 O -0.3599(10) 0.6588(12) 0.3805(14) 0.109(8) Uani 1 1 d .
O61 O 0.3750(14) 0.868(3) -0.116(2) 0.27(3) Uani 1 1 d .
O62 O 0.4698(15) 0.9123(12) -0.1846(11) 0.106(7) Uani 1 1 d .
O63 O 0.5147(15) 0.7730(12) -0.1105(11) 0.112(8) Uani 1 1 d .
O64 O 0.464(3) 0.8780(18) -0.0540(14) 0.211(19) Uani 1 1 d .

loop_
_atom_site_aniso_label
_atom_site_aniso_U_11
_atom_site_aniso_U_22
_atom_site_aniso_U_33
_atom_site_aniso_U_23
_atom_site_aniso_U_13
_atom_site_aniso_U_12
Cd1 0.0276(6) 0.0393(8) 0.0348(7) -0.0165(6) -0.0033(5) -0.0146(6)
Cd2 0.0269(6) 0.0440(8) 0.0337(7) -0.0211(6) 0.0015(5) -0.0150(6)
Cd3 0.0333(7) 0.0425(8) 0.0355(7) -0.0195(6) 0.0060(5) -0.0208(6)
C1 0.15(3) 0.047(15) 0.09(2) -0.053(15) 0.024(19) -0.037(17)
C2 0.046(11) 0.058(14) 0.044(11) -0.023(10) -0.003(9) -0.028(11)
C4 0.059(13) 0.053(13) 0.060(13) -0.022(11) -0.022(10) -0.027(11)
C5 0.027(9) 0.037(11) 0.053(12) -0.012(9) -0.002(8) -0.008(8)
C7 0.12(3) 0.09(2) 0.31(6) -0.10(3) -0.06(4) -0.03(2)
C10 0.21(5) 0.17(4) 0.16(4) -0.13(3) 0.05(3) -0.11(4)
C11 0.15(3) 0.09(2) 0.10(2) -0.023(19) 0.01(2) -0.09(2)
C13 0.13(3) 0.10(2) 0.13(3) -0.06(2) 0.09(2) -0.08(2)
C14 0.13(3) 0.054(17) 0.11(2) -0.031(16) 0.00(2) -0.055(19)
C112 0.031(9) 0.046(11) 0.038(10) -0.028(9) 0.000(7) -0.014(8)
C113 0.047(12) 0.042(12) 0.036(10) -0.005(9) -0.003(9) -0.010(10)
C114 0.058(13) 0.043(12) 0.049(12) -0.003(10) -0.001(10) -0.026(11)
C115 0.047(12) 0.034(11) 0.066(14) -0.004(10) -0.013(10) -0.022(10)
C116 0.036(10) 0.064(14) 0.051(12) -0.018(10) -0.012(9) -0.026(10)
C123 0.031(10) 0.077(16) 0.050(12) -0.044(12) 0.006(9) -0.014(11)
C124 0.036(10) 0.061(13) 0.033(10) -0.024(9) 0.002(8) -0.011(10)
C125 0.026(9) 0.048(12) 0.042(10) -0.024(9) 0.005(7) -0.015(8)
C131 0.052(12) 0.094(17) 0.056(13) -0.048(12) 0.022(10) -0.056(13)
C132 0.036(11) 0.094(18) 0.056(12) -0.050(13) 0.013(9) -0.042(12)
C133 0.038(11) 0.061(15) 0.098(18) -0.060(14) 0.025(11) -0.029(11)
C134 0.034(10) 0.050(13) 0.068(14) -0.027(11) 0.012(10) -0.018(10)
C135 0.028(9) 0.059(13) 0.034(9) -0.023(9) 0.004(7) -0.024(9)
C136 0.022(9) 0.069(15) 0.042(11) -0.026(11) 0.001(8) -0.009(9)
C137 0.036(10) 0.067(14) 0.030(9) -0.027(9) 0.011(8) -0.027(10)
C138 0.026(9) 0.047(12) 0.046(11) -0.016(9) -0.002(8) -0.007(9)
C143 0.036(11) 0.090(17) 0.044(11) -0.037(11) -0.003(9) -0.031(12)
C144 0.045(11) 0.043(11) 0.026(8) -0.016(8) 0.006(7) -0.029(9)
C145 0.029(9) 0.033(9) 0.020(8) -0.006(7) 0.010(6) -0.018(8)
C152 0.037(10) 0.043(11) 0.055(12) -0.026(9) 0.011(8) -0.027(9)
C153 0.054(12) 0.030(10) 0.031(9) -0.016(8) 0.008(8) -0.015(9)
C154 0.049(12) 0.037(12) 0.057(13) -0.018(10) 0.010(10) -0.015(10)
C155 0.024(9) 0.045(12) 0.076(15) -0.023(11) 0.000(9) -0.006(9)
C156 0.032(10) 0.055(13) 0.046(11) -0.016(10) -0.003(8) -0.018(10)
C212 0.057(12) 0.036(11) 0.047(11) -0.025(9) 0.026(9) -0.026(10)
C213 0.066(14) 0.034(12) 0.048(12) -0.012(9) 0.008(10) -0.018(11)
C214 0.12(2) 0.034(13) 0.068(16) 0.003(12) 0.008(16) -0.034(15)
C215 0.09(2) 0.07(2) 0.20(4) -0.09(2) 0.04(2) -0.042(18)
C216 0.084(17) 0.037(13) 0.080(16) -0.038(12) 0.021(13) -0.025(12)
C223 0.047(11) 0.042(12) 0.019(8) 0.001(8) 0.001(7) -0.015(9)
C224 0.037(10) 0.039(11) 0.034(10) -0.006(8) 0.005(8) -0.017(9)
C225 0.023(8) 0.040(10) 0.030(9) -0.009(8) -0.003(7) -0.015(8)
C231 0.034(9) 0.032(10) 0.032(9) -0.012(8) -0.007(7) -0.005(8)
C232 0.029(9) 0.038(10) 0.038(10) -0.022(8) 0.001(7) -0.010(8)
C233 0.028(9) 0.047(12) 0.055(12) -0.028(10) 0.004(8) -0.014(9)
C234 0.038(10) 0.029(10) 0.040(10) -0.008(8) -0.002(8) -0.007(8)
C235 0.019(8) 0.034(10) 0.041(10) -0.016(8) -0.003(7) 0.003(7)
C236 0.028(9) 0.041(11) 0.036(10) -0.006(8) -0.003(7) -0.015(8)
C237 0.041(10) 0.047(11) 0.028(9) -0.005(8) -0.008(8) -0.024(9)
C238 0.027(9) 0.034(10) 0.042(10) -0.018(8) 0.004(7) -0.006(8)
C243 0.035(10) 0.031(10) 0.041(10) -0.017(8) 0.000(8) -0.006(8)
C244 0.055(12) 0.040(11) 0.041(10) -0.015(9) -0.010(9) -0.026(10)
C245 0.037(10) 0.029(10) 0.029(9) -0.002(7) -0.003(7) -0.014(8)
C252 0.028(9) 0.051(11) 0.029(9) -0.014(8) -0.003(7) -0.024(8)
C253 0.029(9) 0.047(11) 0.043(10) -0.019(9) -0.002(8) -0.016(9)
C254 0.034(10) 0.051(12) 0.046(11) -0.008(10) -0.007(8) -0.018(9)
C255 0.030(10) 0.052(13) 0.057(12) -0.019(10) 0.009(9) -0.020(9)
C256 0.035(10) 0.058(13) 0.045(11) -0.026(10) 0.001(8) -0.020(10)
C312 0.028(8) 0.025(9) 0.029(8) -0.013(7) 0.000(7) -0.008(7)
C313 0.045(11) 0.042(11) 0.050(11) -0.012(9) -0.015(9) -0.021(10)
C314 0.035(10) 0.049(13) 0.073(14) -0.027(11) 0.000(10) -0.025(10)
C315 0.031(10) 0.036(11) 0.053(12) -0.006(9) 0.002(8) -0.016(9)
C316 0.040(10) 0.034(10) 0.052(11) -0.014(9) 0.004(9) -0.020(9)
C323 0.070(14) 0.056(13) 0.026(9) -0.021(9) -0.002(9) -0.030(11)
C324 0.064(13) 0.044(11) 0.027(9) -0.008(8) -0.015(8) -0.028(10)
C325 0.046(10) 0.028(9) 0.034(9) -0.018(8) -0.002(8) -0.018(8)
C331 0.059(12) 0.057(13) 0.026(9) -0.018(9) 0.001(8) -0.028(11)
C332 0.043(11) 0.044(11) 0.024(9) -0.010(8) -0.002(7) -0.018(9)
C333 0.033(10) 0.044(11) 0.037(10) -0.012(8) 0.005(8) -0.019(9)
C334 0.028(10) 0.061(13) 0.047(11) -0.015(10) 0.006(8) -0.024(10)
C335 0.048(11) 0.038(11) 0.029(9) -0.005(8) -0.010(8) -0.021(9)
C336 0.031(10) 0.054(12) 0.038(10) -0.020(9) -0.005(8) -0.011(9)
C337 0.031(10) 0.072(14) 0.054(12) -0.036(11) 0.000(8) -0.025(10)
C338 0.051(12) 0.060(13) 0.031(10) -0.008(9) 0.000(8) -0.034(11)
C343 0.042(11) 0.073(15) 0.041(11) -0.025(10) 0.012(9) -0.037(11)
C344 0.042(11) 0.067(14) 0.040(11) -0.030(10) 0.007(8) -0.028(11)
C345 0.028(9) 0.079(15) 0.028(9) -0.028(10) 0.012(7) -0.030(10)
C352 0.036(10) 0.049(12) 0.053(11) -0.028(10) 0.011(8) -0.030(9)
C353 0.044(12) 0.069(16) 0.074(15) -0.043(13) 0.023(11) -0.036(12)
C354 0.032(11) 0.071(17) 0.12(2) -0.064(16) 0.027(12) -0.016(12)
C355 0.040(13) 0.068(17) 0.11(2) -0.038(15) 0.018(13) -0.019(12)
C356 0.044(13) 0.071(17) 0.14(2) -0.083(18) 0.020(14) -0.024(12)
N3 0.056(10) 0.033(9) 0.034(8) -0.024(7) -0.006(7) -0.013(8)
N6 0.040(9) 0.062(11) 0.042(9) -0.028(8) -0.008(7) -0.024(8)
N12 0.24(4) 0.20(4) 0.11(2) -0.09(3) 0.07(3) -0.18(3)
N15 0.089(17) 0.15(2) 0.094(18) -0.051(17) 0.023(14) -0.090(19)
N111 0.028(8) 0.043(9) 0.035(8) -0.013(7) -0.001(6) -0.012(7)
N121 0.030(8) 0.044(9) 0.044(9) -0.019(7) 0.007(6) -0.022(7)
N122 0.031(8) 0.088(13) 0.037(9) -0.039(9) 0.008(7) -0.034(9)
N141 0.015(7) 0.052(10) 0.051(9) -0.030(8) -0.002(6) -0.011(7)
N142 0.029(8) 0.046(9) 0.034(8) -0.020(7) 0.004(6) -0.017(7)
N151 0.019(7) 0.044(9) 0.043(8) -0.032(7) 0.003(6) -0.009(6)
N211 0.058(10) 0.051(10) 0.042(9) -0.024(8) 0.015(8) -0.037(9)
N221 0.031(8) 0.039(9) 0.029(7) -0.016(7) -0.001(6) -0.013(7)
N222 0.021(7) 0.036(9) 0.032(8) -0.005(6) -0.008(6) -0.008(6)
N241 0.032(5) 0.034(5) 0.034(5) -0.021(4) -0.011(4) -0.009(4)
N242 0.034(8) 0.040(9) 0.025(7) -0.008(7) -0.002(6) -0.007(7)
N251 0.024(7) 0.035(8) 0.039(8) -0.010(7) -0.002(6) -0.011(6)
N311 0.026(7) 0.040(9) 0.036(8) -0.010(7) -0.007(6) -0.018(7)
N321 0.038(8) 0.043(9) 0.027(7) -0.009(6) 0.006(6) -0.028(7)
N322 0.045(9) 0.048(10) 0.029(8) -0.013(7) 0.004(7) -0.022(8)
N341 0.027(7) 0.050(9) 0.025(7) -0.017(7) -0.002(6) -0.021(7)
N342 0.048(9) 0.057(11) 0.027(8) -0.017(8) -0.001(7) -0.030(8)
N351 0.039(9) 0.053(11) 0.053(10) -0.022(8) -0.004(7) -0.020(8)
Cl1 0.059(3) 0.049(3) 0.032(2) -0.014(2) -0.008(2) -0.018(3)
Cl2 0.036(2) 0.054(3) 0.039(2) -0.031(2) 0.0108(18) -0.025(2)
Cl3 0.056(3) 0.046(3) 0.082(4) -0.026(3) -0.010(3) -0.025(3)
Cl4 0.064(4) 0.053(4) 0.079(4) -0.022(3) 0.013(3) -0.018(3)
Cl5 0.039(3) 0.060(4) 0.070(4) 0.003(3) -0.022(2) -0.027(3)
Cl6 0.042(3) 0.045(3) 0.083(4) -0.012(3) 0.022(3) -0.017(3)
O1 0.046(8) 0.055(9) 0.059(9) -0.027(7) 0.014(6) -0.030(7)
O2 0.044(7) 0.044(7) 0.033(6) -0.011(6) -0.009(5) -0.025(6)
O11 0.041(7) 0.055(8) 0.033(7) -0.023(6) -0.002(5) -0.016(6)
O12 0.048(9) 0.119(15) 0.057(10) -0.021(10) -0.003(8) -0.030(10)
O13 0.034(9) 0.24(3) 0.062(11) -0.058(15) -0.002(8) 0.004(13)
O14 0.32(4) 0.094(16) 0.091(16) -0.001(12) -0.09(2) -0.12(2)
O21 0.051(8) 0.069(9) 0.035(7) -0.031(7) 0.014(6) -0.036(7)
O22 0.062(10) 0.095(12) 0.100(12) -0.062(10) 0.024(9) -0.060(10)
O23 0.030(7) 0.059(9) 0.064(9) -0.034(7) 0.012(6) -0.017(6)
O24 0.042(7) 0.053(9) 0.041(7) -0.019(6) -0.004(6) -0.018(7)
O31 0.055(10) 0.049(10) 0.154(19) -0.012(11) -0.026(11) -0.013(9)
O32 0.122(16) 0.117(16) 0.061(11) -0.024(10) -0.012(10) -0.078(14)
O33 0.107(14) 0.053(10) 0.091(12) -0.036(9) -0.015(10) -0.041(10)
O34 0.054(9) 0.060(10) 0.103(13) -0.028(9) 0.002(9) -0.032(8)
O41 0.17(2) 0.055(11) 0.093(14) -0.007(10) 0.009(13) -0.066(13)
O42 0.096(15) 0.081(14) 0.108(17) -0.014(12) -0.004(12) -0.020(12)
O43 0.054(13) 0.23(3) 0.14(2) -0.02(2) -0.003(13) -0.045(16)
O44 0.15(2) 0.075(15) 0.21(3) -0.092(17) 0.09(2) -0.031(14)
O51 0.040(9) 0.140(17) 0.082(12) 0.037(12) -0.019(8) -0.052(11)
O52 0.073(12) 0.16(2) 0.075(12) -0.031(13) -0.028(10) -0.048(13)
O53 0.032(7) 0.051(9) 0.061(9) 0.005(7) -0.011(6) -0.014(7)
O54 0.037(9) 0.064(12) 0.20(2) -0.013(13) -0.008(12) -0.018(9)
O61 0.036(13) 0.34(5) 0.23(4) 0.10(3) -0.002(17) -0.06(2)
O62 0.144(19) 0.074(13) 0.083(13) 0.022(10) 0.008(12) -0.068(13)
O63 0.146(19) 0.066(12) 0.075(13) -0.035(10) -0.039(12) 0.016(12)
O64 0.46(6) 0.13(2) 0.080(17) -0.042(16) -0.02(3) -0.14(3)

loop_
_atom_type_symbol
_atom_type_description
_atom_type_scat_dispersion_real
_atom_type_scat_dispersion_imag
_atom_type_scat_source
C C 0.0033 0.0016 'International Tables Vol C Tables 4.2.6.8 and 6.1.1.4'
H H 0.0000 0.0000 'International Tables Vol C Tables 4.2.6.8 and 6.1.1.4'
N N 0.0061 0.0033 'International Tables Vol C Tables 4.2.6.8 and 6.1.1.4'
O O 0.0106 0.0060 'International Tables Vol C Tables 4.2.6.8 and 6.1.1.4'
Cl Cl 0.1484 0.1585 'International Tables Vol C Tables 4.2.6.8 and 6.1.1.4'
Cd Cd -0.8075 1.2024 'International Tables Vol C Tables 4.2.6.8 and 6.1.1.4'

loop_
_geom_angle_atom_site_label_1
_geom_angle_atom_site_label_2
_geom_angle_atom_site_label_3
_geom_angle
N251 Cd1 N311 176.8(5)
N251 Cd1 N241 72.3(5)
N311 Cd1 N241 106.8(5)
N251 Cd1 N3 90.4(5)
N311 Cd1 N3 90.9(5)
N241 Cd1 N3 160.7(5)
N251 Cd1 N321 104.2(5)
N311 Cd1 N321 72.8(5)
N241 Cd1 N321 98.7(5)
N3 Cd1 N321 93.9(5)
N251 Cd1 O2 93.0(4)
N311 Cd1 O2 90.0(4)
N241 Cd1 O2 90.1(4)
N3 Cd1 O2 82.0(5)
N321 Cd1 O2 162.3(4)
N351 Cd2 N151 171.9(5)
N351 Cd2 O1 92.2(5)
N151 Cd2 O1 93.3(5)
N351 Cd2 N341 73.2(6)
N151 Cd2 N341 102.2(5)
O1 Cd2 N341 162.5(5)
N351 Cd2 N141 101.8(5)
N151 Cd2 N141 72.1(5)
O1 Cd2 N141 91.8(5)
N341 Cd2 N141 100.5(5)
N351 Cd2 N6 94.9(5)
N151 Cd2 N6 91.4(5)
O1 Cd2 N6 86.1(5)
N341 Cd2 N6 85.6(5)
N141 Cd2 N6 163.2(5)
N211 Cd3 N111 176.5(5)
N211 Cd3 N121 110.4(5)
N111 Cd3 N121 73.1(5)
N211 Cd3 N221 73.1(5)
N111 Cd3 N221 106.7(5)
N121 Cd3 N221 101.8(5)
N211 Cd3 O21 87.3(5)
N111 Cd3 O21 92.2(5)
N121 Cd3 O21 94.6(5)
N221 Cd3 O21 157.8(5)
N211 Cd3 O11 88.0(5)
N111 Cd3 O11 88.5(5)
N121 Cd3 O11 158.4(5)
N221 Cd3 O11 94.1(4)
O21 Cd3 O11 74.4(4)
N3 C2 C1 179(2)
N6 C5 C4 177(2)
C8 C7 C8' 141(4)
N9 C8 C7 168(7)
N9' C8' C7 160(6)
N12 C11 C10 176(4)
N15 C14 C13 174(3)
N111 C112 C113 122.3(16)
N111 C112 C125 115.8(16)
C113 C112 C125 121.8(16)
C114 C113 C112 118.8(18)
C113 C114 C115 118.7(19)
C114 C115 C116 121.0(18)
N111 C116 C115 121.3(17)
N122 C123 C124 107.4(17)
C123 C124 C125 104.6(19)
N121 C125 C124 111.4(17)
N121 C125 C112 119.8(16)
C124 C125 C112 128.9(19)
N122 C131 C132 112.8(16)
C137 C132 C133 119.6(18)
C137 C132 C131 122(2)
C133 C132 C131 117.8(19)
C132 C133 C134 122.5(18)
C135 C134 C133 117(2)
C136 C135 C134 120.2(17)
C136 C135 C138 122.8(17)
C134 C135 C138 116.9(18)
C135 C136 C137 122.2(18)
C132 C137 C136 118(2)
N142 C138 C135 114.1(16)
C144 C143 N142 107.7(15)
C143 C144 C145 105.9(15)
N141 C145 C144 109.2(14)
N141 C145 C152 121.3(15)
C144 C145 C152 129.5(16)
N151 C152 C153 120.2(17)
N151 C152 C145 116.3(15)
C153 C152 C145 123.5(16)
C152 C153 C154 121.0(18)
C155 C154 C153 116.3(18)
C154 C155 C156 121.2(18)
N151 C156 C155 122.1(18)
N211 C212 C213 120.8(17)
N211 C212 C225 115.9(15)
C213 C212 C225 122.7(16)
C214 C213 C212 120(2)
C213 C214 C215 117(2)
C216 C215 C214 121(2)
C215 C216 N211 123(2)
N222 C223 C224 107.2(16)
C225 C224 C223 103.4(16)
N221 C225 C224 113.2(16)
N221 C225 C212 118.6(15)
C224 C225 C212 128.2(16)
N222 C231 C232 115.9(14)
C233 C232 C237 118.6(16)
C233 C232 C231 120.1(15)
C237 C232 C231 121.2(16)
C232 C233 C234 119.8(17)
C235 C234 C233 120.5(17)
C236 C235 C234 120.0(16)
C236 C235 C238 121.3(16)
C234 C235 C238 118.7(17)
C235 C236 C237 121.0(16)
C236 C237 C232 120.1(17)
N242 C238 C235 114.9(14)
N242 C243 C244 108.0(15)
C243 C244 C245 104.9(15)
N241 C245 C244 109.9(15)
N241 C245 C252 119.8(15)
C244 C245 C252 130.1(16)
N251 C252 C253 121.6(16)
N251 C252 C245 116.9(14)
C253 C252 C245 121.4(16)
C252 C253 C254 120.1(17)
C255 C254 C253 117.8(17)
C254 C255 C256 119.5(18)
N251 C256 C255 121.6(17)
N311 C312 C313 121.3(16)
N311 C312 C325 117.6(14)
C313 C312 C325 121.1(15)
C314 C313 C312 118.4(17)
C313 C314 C315 120.1(17)
C316 C315 C314 116.7(17)
N311 C316 C315 123.3(18)
N322 C323 C324 107.0(17)
C325 C324 C323 105.1(17)
N321 C325 C324 110.8(16)
N321 C325 C312 119.6(15)
C324 C325 C312 129.5(16)
N322 C331 C332 113.1(15)
C337 C332 C333 116.7(16)
C337 C332 C331 125.2(16)
C333 C332 C331 118.1(17)
C334 C333 C332 119.1(17)
C335 C334 C333 122.8(17)
C334 C335 C336 119.5(17)
C334 C335 C338 118.9(17)
C336 C335 C338 121.5(17)
C337 C336 C335 118.3(18)
C332 C337 C336 123.4(17)
N342 C338 C335 116.4(15)
N342 C343 C344 108.8(18)
C343 C344 C345 104.1(17)
N341 C345 C344 111.2(18)
N341 C345 C352 119.6(15)
C344 C345 C352 129.2(17)
C353 C352 N351 122.7(19)
C353 C352 C345 121.9(17)
N351 C352 C345 115.4(15)
C352 C353 C354 119(2)
C353 C354 C355 121(2)
C356 C355 C354 113(2)
N351 C356 C355 131(3)
C2 N3 Cd1 176.0(16)
C5 N6 Cd2 156.5(15)
C112 N111 C116 117.9(16)
C112 N111 Cd3 115.6(11)
C116 N111 Cd3 125.6(12)
C125 N121 N122 105.4(15)
C125 N121 Cd3 114.9(11)
N122 N121 Cd3 139.2(12)
C123 N122 N121 111.2(17)
C123 N122 C131 127.4(16)
N121 N122 C131 120.9(16)
C145 N141 N142 106.0(13)
C145 N141 Cd2 113.3(10)
N142 N141 Cd2 140.5(11)
C143 N142 N141 111.0(15)
C143 N142 C138 129.0(15)
N141 N142 C138 120.0(14)
C156 N151 C152 119.1(15)
C156 N151 Cd2 124.1(12)
C152 N151 Cd2 116.8(11)
C216 N211 C212 118.0(17)
C216 N211 Cd3 125.4(14)
C212 N211 Cd3 116.2(12)
C225 N221 N222 105.6(13)
C225 N221 Cd3 116.0(11)
N222 N221 Cd3 138.2(11)
N221 N222 C223 110.6(14)
N221 N222 C231 121.5(14)
C223 N222 C231 127.5(15)
C245 N241 N242 106.4(13)
C245 N241 Cd1 114.2(11)
N242 N241 Cd1 138.7(10)
N241 N242 C243 110.5(14)
N241 N242 C238 122.7(14)
C243 N242 C238 126.7(15)
C256 N251 C252 119.3(14)
C256 N251 Cd1 124.2(12)
C252 N251 Cd1 116.5(10)
C312 N311 C316 119.7(14)
C312 N311 Cd1 116.0(11)
C316 N311 Cd1 123.8(12)
C325 N321 N322 104.5(14)
C325 N321 Cd1 113.3(10)
N322 N321 Cd1 141.7(11)
C323 N322 N321 112.5(16)
C323 N322 C331 127.1(16)
N321 N322 C331 119.9(14)
C345 N341 N342 105.9(14)
C345 N341 Cd2 114.7(12)
N342 N341 Cd2 138.6(11)
N341 N342 C343 109.8(16)
N341 N342 C338 121.0(14)
C343 N342 C338 129.2(17)
C356 N351 C352 113.0(18)
C356 N351 Cd2 130.1(15)
C352 N351 Cd2 116.9(13)
O13 Cl1 O11 111.1(11)
O13 Cl1 O12 110.5(11)
O11 Cl1 O12 110.7(9)
O13 Cl1 O14 110.8(19)
O11 Cl1 O14 108.2(10)
O12 Cl1 O14 105.4(14)
O23 Cl2 O22 109.9(9)
O23 Cl2 O24 110.7(8)
O22 Cl2 O24 110.8(9)
O23 Cl2 O21 109.4(8)
O22 Cl2 O21 107.8(8)
O24 Cl2 O21 108.2(8)
O31 Cl3 O33 112.7(11)
O31 Cl3 O32 108.1(13)
O33 Cl3 O32 108.8(11)
O31 Cl3 O34 110.5(10)
O33 Cl3 O34 110.5(10)
O32 Cl3 O34 106.0(10)
O44 Cl4 O42 108.8(15)
O44 Cl4 O41 110.0(14)
O42 Cl4 O41 111.8(13)
O44 Cl4 O43 108.4(19)
O42 Cl4 O43 111.9(14)
O41 Cl4 O43 105.9(16)
O51 Cl5 O54 112.2(15)
O51 Cl5 O52 106.2(13)
O54 Cl5 O52 109.4(13)
O51 Cl5 O53 110.5(8)
O54 Cl5 O53 107.6(10)
O52 Cl5 O53 110.9(11)
O61 Cl6 O62 115.0(17)
O61 Cl6 O63 115(2)
O62 Cl6 O63 110.0(14)
O61 Cl6 O64 103(3)
O62 Cl6 O64 108.9(16)
O63 Cl6 O64 104.4(17)
Cl1 O11 Cd3 135.2(8)
Cl2 O21 Cd3 126.4(8)

loop_
_geom_bond_atom_site_label_1
_geom_bond_atom_site_label_2
_geom_bond_distance
Cd1 N251 2.300(13)
Cd1 N311 2.320(12)
Cd1 N241 2.334(12)
Cd1 N3 2.340(14)
Cd1 N321 2.343(14)
Cd1 O2 2.380(12)
Cd2 N351 2.263(17)
Cd2 N151 2.293(13)
Cd2 O1 2.331(13)
Cd2 N341 2.340(14)
Cd2 N141 2.353(13)
Cd2 N6 2.377(13)
Cd3 N211 2.287(15)
Cd3 N111 2.290(15)
Cd3 N121 2.297(15)
Cd3 N221 2.300(13)
Cd3 O21 2.378(12)
Cd3 O11 2.423(12)
C1 C2 1.49(3)
C2 N3 1.10(2)
C4 C5 1.48(3)
C5 N6 1.14(2)
C7 C8 1.69(6)
C7 C8' 1.69(6)
C8 N9 1.31(6)
C8' N9' 1.32(6)
C10 C11 1.51(5)
C11 N12 1.16(4)
C13 C14 1.60(4)
C14 N15 1.11(4)
C112 N111 1.35(2)
C112 C113 1.41(3)
C112 C125 1.49(2)
C113 C114 1.36(3)
C114 C115 1.37(3)
C115 C116 1.38(3)
C116 N111 1.35(2)
C123 N122 1.32(3)
C123 C124 1.38(3)
C124 C125 1.38(2)
C125 N121 1.30(2)
C131 N122 1.48(3)
C131 C132 1.55(3)
C132 C137 1.36(3)
C132 C133 1.37(3)
C133 C134 1.41(3)
C134 C135 1.39(3)
C135 C136 1.34(3)
C135 C138 1.51(2)
C136 C137 1.43(2)
C138 N142 1.45(2)
C143 C144 1.34(3)
C143 N142 1.34(2)
C144 C145 1.42(2)
C145 N141 1.32(2)
C145 C152 1.45(2)
C152 N151 1.35(2)
C152 C153 1.39(2)
C153 C154 1.40(3)
C154 C155 1.37(3)
C155 C156 1.37(3)
C156 N151 1.33(2)
C212 N211 1.38(2)
C212 C213 1.40(3)
C212 C225 1.49(2)
C213 C214 1.37(3)
C214 C215 1.43(4)
C215 C216 1.32(4)
C216 N211 1.36(2)
C223 N222 1.37(2)
C223 C224 1.40(3)
C224 C225 1.38(2)
C225 N221 1.32(2)
C231 N222 1.43(2)
C231 C232 1.50(2)
C232 C233 1.38(3)
C232 C237 1.41(2)
C233 C234 1.40(2)
C234 C235 1.37(2)
C235 C236 1.36(2)
C235 C238 1.52(2)
C236 C237 1.37(2)
C238 N242 1.44(2)
C243 N242 1.36(2)
C243 C244 1.36(3)
C244 C245 1.42(2)
C245 N241 1.33(2)
C245 C252 1.46(2)
C252 N251 1.35(2)
C252 C253 1.37(2)
C253 C254 1.42(3)
C254 C255 1.35(3)
C255 C256 1.43(2)
C256 N251 1.33(2)
C312 N311 1.32(2)
C312 C313 1.39(2)
C312 C325 1.48(2)
C313 C314 1.38(3)
C314 C315 1.40(3)
C315 C316 1.37(2)
C316 N311 1.33(2)
C323 N322 1.31(2)
C323 C324 1.39(3)
C324 C325 1.37(2)
C325 N321 1.35(2)
C331 N322 1.47(2)
C331 C332 1.51(2)
C332 C337 1.37(3)
C332 C333 1.41(2)
C333 C334 1.39(3)
C334 C335 1.33(3)
C335 C336 1.39(2)
C335 C338 1.51(2)
C336 C337 1.38(2)
C338 N342 1.47(2)
C343 N342 1.35(2)
C343 C344 1.36(3)
C344 C345 1.39(3)
C345 N341 1.33(2)
C345 C352 1.48(3)
C352 C353 1.36(3)
C352 N351 1.40(2)
C353 C354 1.39(3)
C354 C355 1.40(3)
C355 C356 1.38(3)
C356 N351 1.29(3)
N121 N122 1.363(18)
N141 N142 1.352(18)
N221 N222 1.342(19)
N241 N242 1.352(19)
N321 N322 1.356(19)
N341 N342 1.34(2)
Cl1 O13 1.323(19)
Cl1 O11 1.412(12)
Cl1 O12 1.422(16)
Cl1 O14 1.45(2)
Cl2 O23 1.429(12)
Cl2 O22 1.437(13)
Cl2 O24 1.438(14)
Cl2 O21 1.452(12)
Cl3 O31 1.410(16)
Cl3 O33 1.429(15)
Cl3 O32 1.447(18)
Cl3 O34 1.454(15)
Cl4 O44 1.370(19)
Cl4 O42 1.41(2)
Cl4 O41 1.419(17)
Cl4 O43 1.44(2)
Cl5 O51 1.364(16)
Cl5 O54 1.378(19)
Cl5 O52 1.427(19)
Cl5 O53 1.469(13)
Cl6 O61 1.27(2)
Cl6 O62 1.353(16)
Cl6 O63 1.371(18)
Cl6 O64 1.45(2)
